data_4308695
loop_
_publ_author_name
'Timothy J. Boyle'
'Scott D. Bunge'
'Paul G. Clem'
'Jacob Richardson'
'Jeffrey T. Dawley'
'Leigh Anna M. Ottley'
'Mark A. Rodriguez'
'Bruce A. Tuttle'
'Gabriel R. Avilucea'
'Ralph G. Tissot'

_publ_section_title
;
Synthesis and Characterization of a Family of Structurally Characterized
Dysprosium Alkoxides for Improved Fatigue-Resistance Characteristics of
PDyZT Thin Films
;
_journal_name_full 'Inorganic Chemistry'
_journal_page_first 1588
_journal_page_last 1600
_journal_paper_doi 10.1021/ic048550b
_journal_volume 44
_journal_year 2005
_chemical_formula_sum 'C72 H102 Dy2 O6'
_chemical_formula_weight 1388.54
_chemical_name_common '(12) [Dy(DIP)3]2'
_chemical_name_systematic
; 
 ? 
;
_space_group_IT_number 14
_symmetry_cell_setting monoclinic
_symmetry_space_group_name_Hall '-P 2ybc'
_symmetry_space_group_name_H-M 'P 1 21/c 1'
_atom_sites_solution_hydrogens geom
_atom_sites_solution_primary direct
_atom_sites_solution_secondary difmap
_audit_creation_method SHELXL-97
_cell_angle_alpha 90.00
_cell_angle_beta 105.84(2)
_cell_angle_gamma 90.00
_cell_formula_units_Z 2
_cell_length_a 17.105(18)
_cell_length_b 21.56(2)
_cell_length_c 9.669(10)
_cell_measurement_temperature 223(2)
_cell_volume 3430(6)
_computing_cell_refinement 'Bruker SMART'
_computing_data_collection 'Bruker SMART'
_computing_data_reduction 'Bruker SHELXTL'
_computing_molecular_graphics 'Bruker SHELXTL'
_computing_publication_material 'Bruker SHELXTL'
_computing_structure_refinement 'SHELXL-97 (Sheldrick, 1997)'
_computing_structure_solution 'SHELXS-97 (Sheldrick, 1990)'
_diffrn_ambient_temperature 223(2)
_diffrn_measured_fraction_theta_full 0.947
_diffrn_measured_fraction_theta_max 0.947
_diffrn_measurement_device_type 'CCD area detector'
_diffrn_measurement_method 'phi and omega scans'
_diffrn_radiation_monochromator graphite
_diffrn_radiation_source 'fine-focus sealed tube'
_diffrn_radiation_type MoK\a
_diffrn_radiation_wavelength 0.71073
_diffrn_reflns_av_R_equivalents 0.1898
_diffrn_reflns_av_sigmaI/netI 0.1789
_diffrn_reflns_limit_h_max 19
_diffrn_reflns_limit_h_min -18
_diffrn_reflns_limit_k_max 24
_diffrn_reflns_limit_k_min -23
_diffrn_reflns_limit_l_max 10
_diffrn_reflns_limit_l_min -10
_diffrn_reflns_number 16174
_diffrn_reflns_theta_full 23.72
_diffrn_reflns_theta_max 23.72
_diffrn_reflns_theta_min 1.56
_exptl_absorpt_coefficient_mu 2.209
_exptl_absorpt_correction_type none
_exptl_crystal_colour Colorless
_exptl_crystal_density_diffrn 1.344
_exptl_crystal_density_method 'not measured'
_exptl_crystal_description block
_exptl_crystal_F_000 1428
_exptl_crystal_size_max 0.10
_exptl_crystal_size_mid 0.05
_exptl_crystal_size_min 0.10
_refine_diff_density_max 2.053
_refine_diff_density_min -2.530
_refine_diff_density_rms 0.190
_refine_ls_extinction_method none
_refine_ls_goodness_of_fit_ref 0.936
_refine_ls_hydrogen_treatment mixed
_refine_ls_matrix_type full
_refine_ls_number_parameters 373
_refine_ls_number_reflns 4924
_refine_ls_number_restraints 0
_refine_ls_restrained_S_all 0.936
_refine_ls_R_factor_all 0.1269
_refine_ls_R_factor_gt 0.0702
_refine_ls_shift/su_max 0.001
_refine_ls_shift/su_mean 0.000
_refine_ls_structure_factor_coef Fsqd
_refine_ls_weighting_details 'calc w=1/[\s^2^(Fo^2^)+(0.0583P)^2^+0.0000P] where P=(Fo^2^+2Fc^2^)/3'
_refine_ls_weighting_scheme calc
_refine_ls_wR_factor_gt 0.1453
_refine_ls_wR_factor_ref 0.1718
_reflns_number_gt 3057
_reflns_number_total 4924
_reflns_threshold_expression >2sigma(I)
_cod_data_source_file ic048550bsi20041015_025718_08.cif
_cod_data_source_block rgt008ss
_cod_depositor_comments
;
The following automatic conversions were performed:
'_symmetry_cell_setting' value 'Monoclinic' changed to 'monoclinic'
according to '/home/saulius/struct/CIF-dictionaries/cif_core.dic'
dictionary named 'cif_core.dic' version 2.4.1 from 2010-06-29.

Automatic conversion script
Id: cif_fix_enum 1527 2010-12-29 10:47:43Z saulius 
;
_cod_database_code 4308695

loop_
_symmetry_equiv_pos_as_xyz
'x, y, z'
'-x, y+1/2, -z+1/2'
'-x, -y, -z'
'x, -y-1/2, z-1/2'

loop_
_atom_site_label
_atom_site_type_symbol
_atom_site_fract_x
_atom_site_fract_y
_atom_site_fract_z
_atom_site_U_iso_or_equiv
_atom_site_adp_type
_atom_site_occupancy
_atom_site_symmetry_multiplicity
_atom_site_calc_flag
_atom_site_refinement_flags
_atom_site_disorder_assembly
_atom_site_disorder_group
Dy1 Dy 0.16388(3) 0.51130(2) 0.56892(6) 0.0442(3) Uani 1 1 d . . .
O1 O 0.2405(5) 0.4371(4) 0.6377(8) 0.059(2) Uani 1 1 d . . .
O2 O 0.2326(5) 0.5871(4) 0.6554(9) 0.064(2) Uani 1 1 d . . .
O3 O 0.0663(5) 0.5002(3) 0.6635(9) 0.054(2) Uani 1 1 d . . .
C1 C 0.3028(8) 0.4009(6) 0.7106(16) 0.064(4) Uani 1 1 d . . .
C2 C 0.3450(8) 0.4151(7) 0.8507(15) 0.068(4) Uani 1 1 d . . .
C3 C 0.4110(9) 0.3765(9) 0.9185(17) 0.086(5) Uani 1 1 d . . .
H3 H 0.4398 0.3850 1.0142 0.103 Uiso 1 1 calc R . .
C4 C 0.4338(10) 0.3289(9) 0.853(2) 0.105(6) Uani 1 1 d . . .
H4 H 0.4800 0.3059 0.8997 0.126 Uiso 1 1 calc R . .
C5 C 0.3901(10) 0.3130(8) 0.7154(19) 0.098(6) Uani 1 1 d . . .
H5 H 0.4050 0.2774 0.6724 0.117 Uiso 1 1 calc R . .
C6 C 0.3258(9) 0.3475(7) 0.6405(17) 0.074(4) Uani 1 1 d . . .
C7 C 0.3168(9) 0.4701(8) 0.9291(16) 0.084(5) Uani 1 1 d . . .
H7 H 0.2860 0.4979 0.8519 0.100 Uiso 1 1 calc R . .
C8 C 0.3876(12) 0.5087(14) 1.017(3) 0.26(2) Uani 1 1 d . . .
H8A H 0.3690 0.5506 1.0272 0.397 Uiso 1 1 calc R . .
H8B H 0.4301 0.5101 0.9679 0.397 Uiso 1 1 calc R . .
H8C H 0.4087 0.4902 1.1110 0.397 Uiso 1 1 calc R . .
C9 C 0.2613(16) 0.4540(12) 1.011(3) 0.224(14) Uani 1 1 d . . .
H9A H 0.2822 0.4185 1.0711 0.336 Uiso 1 1 calc R . .
H9B H 0.2089 0.4437 0.9456 0.336 Uiso 1 1 calc R . .
H9C H 0.2553 0.4889 1.0702 0.336 Uiso 1 1 calc R . .
C10 C 0.2793(9) 0.3322(7) 0.4845(19) 0.085(5) Uani 1 1 d . . .
H10 H 0.2297 0.3583 0.4586 0.102 Uiso 1 1 calc R . .
C11 C 0.3302(13) 0.3486(10) 0.382(2) 0.137(8) Uani 1 1 d . . .
H11A H 0.3798 0.3243 0.4065 0.206 Uiso 1 1 calc R . .
H11B H 0.3436 0.3924 0.3907 0.206 Uiso 1 1 calc R . .
H11C H 0.2994 0.3395 0.2841 0.206 Uiso 1 1 calc R . .
C12 C 0.2527(10) 0.2649(7) 0.4653(19) 0.115(6) Uani 1 1 d . . .
H12A H 0.2282 0.2566 0.3641 0.172 Uiso 1 1 calc R . .
H12B H 0.2134 0.2569 0.5188 0.172 Uiso 1 1 calc R . .
H12C H 0.2996 0.2382 0.5006 0.172 Uiso 1 1 calc R . .
C13 C 0.2943(7) 0.6276(5) 0.7044(13) 0.046(3) Uani 1 1 d . . .
C14 C 0.3609(8) 0.6272(5) 0.6446(13) 0.051(3) Uani 1 1 d . . .
C15 C 0.4224(8) 0.6701(6) 0.6893(15) 0.063(4) Uani 1 1 d . . .
H15 H 0.4662 0.6699 0.6481 0.075 Uiso 1 1 calc R . .
C16 C 0.4204(8) 0.7140(6) 0.7955(14) 0.062(4) Uani 1 1 d . . .
H16 H 0.4628 0.7429 0.8268 0.074 Uiso 1 1 calc R . .
C17 C 0.3553(8) 0.7138(5) 0.8526(14) 0.059(4) Uani 1 1 d . . .
H17 H 0.3539 0.7428 0.9246 0.071 Uiso 1 1 calc R . .
C18 C 0.2911(7) 0.6721(5) 0.8077(13) 0.050(3) Uani 1 1 d . . .
C19 C 0.3682(8) 0.5762(6) 0.5332(17) 0.072(4) Uani 1 1 d . . .
H19 H 0.3146 0.5557 0.4993 0.086 Uiso 1 1 calc R . .
C20 C 0.4309(11) 0.5261(7) 0.613(2) 0.118(7) Uani 1 1 d . . .
H20A H 0.4386 0.4956 0.5437 0.177 Uiso 1 1 calc R . .
H20B H 0.4106 0.5057 0.6853 0.177 Uiso 1 1 calc R . .
H20C H 0.4825 0.5459 0.6581 0.177 Uiso 1 1 calc R . .
C21 C 0.3900(12) 0.6007(8) 0.4043(17) 0.121(7) Uani 1 1 d . . .
H21A H 0.3589 0.6380 0.3707 0.181 Uiso 1 1 calc R . .
H21B H 0.3777 0.5697 0.3288 0.181 Uiso 1 1 calc R . .
H21C H 0.4475 0.6103 0.4296 0.181 Uiso 1 1 calc R . .
C22 C 0.2227(8) 0.6720(5) 0.8780(14) 0.058(4) Uani 1 1 d . . .
H22 H 0.1881 0.6356 0.8402 0.070 Uiso 1 1 calc R . .
C23 C 0.1718(12) 0.7278(9) 0.836(3) 0.238(18) Uani 1 1 d . . .
H23A H 0.2013 0.7640 0.8824 0.357 Uiso 1 1 calc R . .
H23B H 0.1222 0.7232 0.8656 0.357 Uiso 1 1 calc R . .
H23C H 0.1582 0.7329 0.7325 0.357 Uiso 1 1 calc R . .
C24 C 0.2492(12) 0.6661(12) 1.039(2) 0.181(12) Uani 1 1 d . . .
H24A H 0.2522 0.7069 1.0822 0.272 Uiso 1 1 calc R . .
H24B H 0.3022 0.6465 1.0684 0.272 Uiso 1 1 calc R . .
H24C H 0.2102 0.6409 1.0705 0.272 Uiso 1 1 calc R . .
C25 C -0.0063(8) 0.4847(5) 0.6796(11) 0.042(3) Uani 1 1 d . . .
C26 C -0.0522(7) 0.5300(4) 0.7246(12) 0.039(3) Uani 1 1 d . . .
C27 C -0.1302(7) 0.5138(6) 0.7381(11) 0.049(3) Uani 1 1 d . . .
H27 H -0.1627 0.5438 0.7660 0.058 Uiso 1 1 calc R . .
C28 C 0.1586(7) 0.5468(6) 0.2900(13) 0.057(3) Uani 1 1 d . . .
H28 H 0.2104 0.5579 0.2824 0.068 Uiso 1 1 calc R . .
C29 C 0.1091(9) 0.5905(6) 0.3294(14) 0.070(4) Uani 1 1 d . . .
H29 H 0.1276 0.6317 0.3436 0.084 Uiso 1 1 calc R . .
C30 C 0.0361(8) 0.5770(5) 0.3482(14) 0.053(3) Uani 1 1 d . . .
C31 C -0.0157(7) 0.5925(5) 0.7802(13) 0.047(3) Uani 1 1 d . . .
H31 H 0.0211 0.6042 0.7212 0.056 Uiso 1 1 calc R . .
C32 C 0.0377(8) 0.5849(6) 0.9347(13) 0.072(4) Uani 1 1 d . . .
H32A H 0.0043 0.5719 0.9960 0.108 Uiso 1 1 calc R . .
H32B H 0.0634 0.6242 0.9690 0.108 Uiso 1 1 calc R . .
H32C H 0.0791 0.5539 0.9370 0.108 Uiso 1 1 calc R . .
C33 C -0.0752(9) 0.6461(6) 0.7697(17) 0.095(5) Uani 1 1 d . . .
H33A H -0.1084 0.6500 0.6713 0.142 Uiso 1 1 calc R . .
H33B H -0.0452 0.6843 0.7988 0.142 Uiso 1 1 calc R . .
H33C H -0.1097 0.6381 0.8323 0.142 Uiso 1 1 calc R . .
C34 C -0.0194(10) 0.6257(6) 0.3863(16) 0.088(5) Uani 1 1 d . . .
H34 H -0.0494 0.6047 0.4472 0.105 Uiso 1 1 calc R . .
C35 C 0.0250(13) 0.6810(6) 0.473(2) 0.159(11) Uani 1 1 d . . .
H35A H 0.0563 0.6669 0.5675 0.239 Uiso 1 1 calc R . .
H35B H -0.0145 0.7116 0.4845 0.239 Uiso 1 1 calc R . .
H35C H 0.0611 0.6996 0.4234 0.239 Uiso 1 1 calc R . .
C36 C -0.0829(14) 0.6453(10) 0.247(2) 0.186(13) Uani 1 1 d . . .
H36A H -0.0582 0.6738 0.1938 0.279 Uiso 1 1 calc R . .
H36B H -0.1280 0.6656 0.2714 0.279 Uiso 1 1 calc R . .
H36C H -0.1024 0.6089 0.1891 0.279 Uiso 1 1 calc R . .

loop_
_atom_site_aniso_label
_atom_site_aniso_U_11
_atom_site_aniso_U_22
_atom_site_aniso_U_33
_atom_site_aniso_U_23
_atom_site_aniso_U_13
_atom_site_aniso_U_12
Dy1 0.0375(4) 0.0410(3) 0.0534(4) -0.0122(3) 0.0113(3) -0.0018(3)
O1 0.057(6) 0.068(6) 0.046(5) 0.004(4) 0.003(5) 0.018(5)
O2 0.059(6) 0.049(5) 0.080(6) -0.035(4) 0.013(5) -0.010(4)
O3 0.036(5) 0.069(6) 0.059(6) 0.000(4) 0.016(4) 0.000(4)
C1 0.052(9) 0.067(10) 0.068(11) 0.012(8) 0.006(8) 0.001(7)
C2 0.035(8) 0.119(13) 0.056(10) 0.003(8) 0.023(8) 0.013(8)
C3 0.038(10) 0.133(16) 0.075(12) 0.016(10) -0.006(9) 0.016(10)
C4 0.053(11) 0.123(16) 0.114(17) 0.045(12) -0.020(11) 0.028(11)
C5 0.075(12) 0.095(13) 0.104(14) 0.019(10) -0.009(11) 0.038(10)
C6 0.061(10) 0.072(10) 0.090(13) 0.018(8) 0.023(10) 0.023(8)
C7 0.062(11) 0.128(14) 0.065(11) -0.020(9) 0.023(9) 0.014(9)
C8 0.059(14) 0.43(5) 0.28(3) -0.28(4) 0.009(19) 0.02(2)
C9 0.23(3) 0.25(3) 0.28(3) 0.07(3) 0.23(3) 0.09(2)
C10 0.063(10) 0.061(10) 0.114(15) -0.016(9) -0.002(10) 0.030(8)
C11 0.17(2) 0.123(18) 0.112(17) -0.007(12) 0.033(16) -0.026(15)
C12 0.105(14) 0.073(12) 0.154(18) -0.028(11) 0.014(13) -0.003(10)
C13 0.037(8) 0.036(7) 0.060(9) -0.010(6) 0.004(7) 0.005(6)
C14 0.046(8) 0.052(8) 0.049(9) -0.008(6) 0.001(7) 0.006(6)
C15 0.052(9) 0.055(9) 0.081(11) -0.005(7) 0.019(8) -0.009(7)
C16 0.039(8) 0.061(9) 0.072(11) -0.004(7) -0.008(8) -0.005(6)
C17 0.051(9) 0.033(7) 0.084(11) -0.016(6) 0.001(8) -0.003(6)
C18 0.044(8) 0.038(7) 0.057(9) -0.005(6) -0.007(7) 0.001(6)
C19 0.031(8) 0.075(10) 0.108(13) -0.037(9) 0.017(8) -0.005(7)
C20 0.129(16) 0.054(11) 0.21(2) -0.017(11) 0.110(16) 0.003(10)
C21 0.16(2) 0.117(16) 0.083(14) -0.023(11) 0.036(14) 0.014(14)
C22 0.067(10) 0.040(7) 0.065(10) -0.015(6) 0.013(8) -0.005(6)
C23 0.14(2) 0.094(16) 0.55(5) 0.11(2) 0.20(3) 0.074(14)
C24 0.089(16) 0.37(4) 0.091(17) -0.080(19) 0.038(13) -0.050(19)
C25 0.067(9) 0.035(6) 0.022(6) 0.000(5) 0.006(6) 0.003(6)
C26 0.044(7) 0.024(6) 0.042(7) 0.004(5) 0.000(6) 0.000(5)
C27 0.056(8) 0.059(8) 0.034(7) -0.006(6) 0.016(6) 0.003(7)
C28 0.047(8) 0.065(9) 0.068(9) -0.012(7) 0.034(7) -0.022(7)
C29 0.098(12) 0.040(8) 0.080(11) 0.011(7) 0.040(10) -0.022(8)
C30 0.062(9) 0.031(7) 0.077(10) 0.013(6) 0.040(8) 0.006(6)
C31 0.039(7) 0.049(8) 0.056(9) 0.002(6) 0.018(7) -0.003(6)
C32 0.080(11) 0.075(10) 0.058(10) -0.012(7) 0.015(9) -0.030(8)
C33 0.104(13) 0.047(9) 0.128(14) -0.016(8) 0.023(11) 0.003(9)
C34 0.134(15) 0.050(9) 0.105(13) 0.033(8) 0.079(12) 0.033(9)
C35 0.30(3) 0.029(9) 0.23(2) -0.024(11) 0.21(2) -0.034(13)
C36 0.24(3) 0.19(2) 0.16(2) 0.112(18) 0.12(2) 0.18(2)

loop_
_atom_type_symbol
_atom_type_description
_atom_type_scat_dispersion_real
_atom_type_scat_dispersion_imag
_atom_type_scat_source
C C 0.0033 0.0016 'International Tables Vol C Tables 4.2.6.8 and 6.1.1.4'
H H 0.0000 0.0000 'International Tables Vol C Tables 4.2.6.8 and 6.1.1.4'
O O 0.0106 0.0060 'International Tables Vol C Tables 4.2.6.8 and 6.1.1.4'
Dy Dy -0.1892 4.4098 'International Tables Vol C Tables 4.2.6.8 and 6.1.1.4'

loop_
_geom_angle_atom_site_label_1
_geom_angle_atom_site_label_2
_geom_angle_atom_site_label_3
_geom_angle
_geom_angle_site_symmetry_1
_geom_angle_site_symmetry_3
_geom_angle_publ_flag
O2 Dy1 O1 104.1(3) . . ?
O2 Dy1 O3 110.2(3) . . ?
O1 Dy1 O3 106.2(3) . . ?
O2 Dy1 C28 92.3(4) . . ?
O1 Dy1 C28 112.1(4) . . ?
O3 Dy1 C28 128.8(3) . . ?
O2 Dy1 C27 119.6(3) . 3_566 ?
O1 Dy1 C27 96.7(3) . 3_566 ?
O3 Dy1 C27 117.2(3) . 3_566 ?
C28 Dy1 C27 28.2(3) . 3_566 ?
O2 Dy1 C30 98.1(3) . . ?
O1 Dy1 C30 151.9(3) . . ?
O3 Dy1 C30 81.5(3) . . ?
C28 Dy1 C30 49.3(3) . . ?
C27 Dy1 C30 56.9(3) 3_566 . ?
C1 O1 Dy1 163.1(9) . . ?
C13 O2 Dy1 164.2(7) . . ?
C25 O3 Dy1 160.6(7) . . ?
O1 C1 C2 120.6(13) . . ?
O1 C1 C6 119.4(13) . . ?
C2 C1 C6 120.0(13) . . ?
C1 C2 C3 117.5(14) . . ?
C1 C2 C7 119.9(13) . . ?
C3 C2 C7 122.6(14) . . ?
C4 C3 C2 122.5(16) . . ?
C3 C4 C5 120.3(15) . . ?
C6 C5 C4 121.6(17) . . ?
C5 C6 C1 118.0(15) . . ?
C5 C6 C10 122.2(14) . . ?
C1 C6 C10 119.8(12) . . ?
C9 C7 C8 111.9(19) . . ?
C9 C7 C2 115.1(17) . . ?
C8 C7 C2 112.6(13) . . ?
C12 C10 C11 110.3(14) . . ?
C12 C10 C6 112.5(14) . . ?
C11 C10 C6 110.6(14) . . ?
O2 C13 C18 121.0(11) . . ?
O2 C13 C14 119.4(10) . . ?
C18 C13 C14 119.4(11) . . ?
C15 C14 C13 119.9(11) . . ?
C15 C14 C19 119.2(12) . . ?
C13 C14 C19 120.7(11) . . ?
C14 C15 C16 120.9(13) . . ?
C17 C16 C15 118.4(12) . . ?
C16 C17 C18 122.3(12) . . ?
C17 C18 C13 119.0(13) . . ?
C17 C18 C22 120.3(11) . . ?
C13 C18 C22 120.6(11) . . ?
C21 C19 C14 114.3(13) . . ?
C21 C19 C20 111.0(12) . . ?
C14 C19 C20 108.6(12) . . ?
C23 C22 C24 110.0(17) . . ?
C23 C22 C18 110.4(12) . . ?
C24 C22 C18 114.6(12) . . ?
O3 C25 C26 118.9(10) . . ?
O3 C25 C30 120.5(10) . 3_566 ?
C26 C25 C30 120.6(12) . 3_566 ?
C25 C26 C27 118.6(10) . . ?
C25 C26 C31 121.2(11) . . ?
C27 C26 C31 119.5(10) . . ?
C28 C27 C26 120.0(11) 3_566 . ?
C28 C27 Dy1 70.5(6) 3_566 3_566 ?
C26 C27 Dy1 83.2(7) . 3_566 ?
C29 C28 C27 118.9(11) . 3_566 ?
C29 C28 Dy1 77.4(7) . . ?
C27 C28 Dy1 81.3(7) 3_566 . ?
C30 C29 C28 123.4(12) . . ?
C29 C30 C25 118.4(11) . 3_566 ?
C29 C30 C34 123.1(12) . . ?
C25 C30 C34 118.3(12) 3_566 . ?
C29 C30 Dy1 70.8(8) . . ?
C25 C30 Dy1 81.1(7) 3_566 . ?
C34 C30 Dy1 122.7(9) . . ?
C26 C31 C33 116.4(10) . . ?
C26 C31 C32 109.1(9) . . ?
C33 C31 C32 110.8(11) . . ?
C30 C34 C35 114.8(15) . . ?
C30 C34 C36 108.4(13) . . ?
C35 C34 C36 113.0(14) . . ?

loop_
_geom_bond_atom_site_label_1
_geom_bond_atom_site_label_2
_geom_bond_distance
_geom_bond_site_symmetry_2
_geom_bond_publ_flag
Dy1 O2 2.053(8) . ?
Dy1 O1 2.061(8) . ?
Dy1 O3 2.123(8) . ?
Dy1 C28 2.781(12) . ?
Dy1 C27 2.916(11) 3_566 ?
Dy1 C30 2.965(12) . ?
O1 C1 1.354(14) . ?
O2 C13 1.353(13) . ?
O3 C25 1.335(14) . ?
C1 C2 1.383(17) . ?
C1 C6 1.444(19) . ?
C2 C3 1.411(19) . ?
C2 C7 1.554(19) . ?
C3 C4 1.32(2) . ?
C4 C5 1.38(2) . ?
C5 C6 1.360(18) . ?
C6 C10 1.537(19) . ?
C7 C9 1.43(2) . ?
C7 C8 1.52(2) . ?
C10 C12 1.52(2) . ?
C10 C11 1.53(2) . ?
C13 C18 1.396(15) . ?
C13 C14 1.411(16) . ?
C14 C15 1.378(16) . ?
C14 C19 1.567(16) . ?
C15 C16 1.404(17) . ?
C16 C17 1.372(17) . ?
C17 C18 1.392(15) . ?
C18 C22 1.505(17) . ?
C19 C21 1.49(2) . ?
C19 C20 1.57(2) . ?
C22 C23 1.48(2) . ?
C22 C24 1.50(2) . ?
C25 C26 1.396(15) . ?
C25 C30 1.425(15) 3_566 ?
C26 C27 1.420(16) . ?
C26 C31 1.521(14) . ?
C27 C28 1.393(16) 3_566 ?
C27 Dy1 2.916(11) 3_566 ?
C28 C29 1.388(17) . ?
C28 C27 1.393(16) 3_566 ?
C29 C30 1.341(17) . ?
C30 C25 1.425(15) 3_566 ?
C30 C34 1.526(17) . ?
C31 C33 1.524(17) . ?
C31 C32 1.532(15) . ?
C34 C35 1.54(2) . ?
C34 C36 1.54(2) . ?
